data_1544678
loop_
_publ_author_name
'Kawahara, A.'

_publ_section_title
;
 The crystal structure of shattuckite
;
_journal_name_full 'Mineralogical Journal'
_journal_page_first 193
_journal_page_last 199
_journal_volume 8
_journal_year 1976
_chemical_formula_sum 'Cu5 H2 O14 Si4'
_chemical_name_common Cu5(OH)2(SiO3)4
_chemical_name_mineral shattuckite
_space_group_IT_number 61
_space_group_name_H-M_alt 'P c a b'
_symmetry_space_group_name_Hall '-P 2bc 2ac'
_symmetry_space_group_name_H-M 'P c a b'
_cell_angle_alpha 90
_cell_angle_beta 90
_cell_angle_gamma 90
_cell_formula_units_Z 4
_cell_length_a 9.88(2)
_cell_length_b 19.82(4)
_cell_length_c 5.40(1)
_cell_volume 1057(4)
_cod_data_source_file shattuckite.cif
_cod_data_source_block shattuckite
_cod_original_formula_sum 'Cu5 Si4 H2 O14'
_cod_database_code 1544678

loop_
_space_group_symop_operation_xyz
'x, y, z'
'-x, -y, -z'
'-x, -y+1/2, z+1/2'
'x, y+1/2, -z+1/2'
'x+1/2, -y, -z+1/2'
'-x+1/2, y, z+1/2'
'-x+1/2, y+1/2, -z'
'x+1/2, -y+1/2, z'

loop_
_atom_site_label
_atom_site_occupancy
_atom_site_fract_x
_atom_site_fract_y
_atom_site_fract_z
_atom_site_adp_type
_atom_site_B_iso_or_equiv
_atom_site_type_symbol
Cu1 1.0 0.000000 0.000000 0.000000 Biso 2.900000 Cu
Cu2 1.0 0.1689(7) 0.0252(4) 0.5430(10) Biso 3.120000 Cu
Cu3 1.0 0.2513(8) 0.2803(4) 0.4753(11) Biso 3.580000 Cu
Si1 1.0 0.1003(10) 0.1551(5) 0.234(3) Biso 1.300000 Si
Si2 1.0 0.5461(10) 0.1341(5) 0.225(3) Biso 1.490000 Si
O1 1.0 0.507(3) 0.1741(13) 0.963(7) Biso 3.400000 O
O2 1.0 0.154(2) 0.0773(10) 0.238(5) Biso 0.800000 O
O3 1.0 0.498(3) 0.0535(13) 0.219(7) Biso 3.400000 O
O4 1.0 0.209(2) 0.2135(10) 0.216(6) Biso 1.480000 O
O5 1.0 0.706(3) 0.1517(13) 0.231(8) Biso 2.530000 O
O6 1.0 0.015(3) 0.1675(13) 0.981(6) Biso 3.150000 O
OH 1.0 0.326(3) 0.4714(13) 0.155(7) Biso 3.140000 O
